data_1533154
loop_
_publ_author_name
'Fakhfakh, M.'
'Madani, A.'
'Jouini, N.'

_publ_section_title
;
 A3 Nb5 O11 (P O4)2 (A = Tl, K, Na) compounds: synthesis, crystal and
 vibrational characterization, conductivity study
;
_journal_name_full 'Materials Research Bulletin'
_journal_page_first 1215
_journal_page_last 1226
_journal_volume 38
_journal_year 2003
_chemical_formula_sum 'Nb5 O19 P2 Tl2.83'
_chemical_name_systematic 'Tl2.83 (Nb5 O11 (P O4)2)'
_space_group_IT_number 167
_symmetry_space_group_name_Hall '-R 3 2"c'
_symmetry_space_group_name_H-M 'R -3 c :H'
_cell_angle_alpha 90
_cell_angle_beta 90
_cell_angle_gamma 120
_cell_formula_units_Z 18
_cell_length_a 13.014
_cell_length_b 13.014
_cell_length_c 53.614
_cell_volume 7863.764
_citation_journal_id_ASTM MRBUAC
_cod_data_source_file Fakhfakh_MRBUAC_2003_521.cif
_cod_data_source_block Nb5O19P2Tl2.83
_cod_original_cell_volume 7863.763
_cod_database_code 1533154

loop_
_symmetry_equiv_pos_as_xyz
x,y,z
-y,x-y,z
-x+y,-x,z
y,x,-z+1/2
-x,-x+y,-z+1/2
x-y,-y,-z+1/2
-x,-y,-z
y,-x+y,-z
x-y,x,-z
-y,-x,z-1/2
x,x-y,z-1/2
-x+y,y,z-1/2
x+2/3,y+1/3,z+1/3
-y+2/3,x-y+1/3,z+1/3
-x+y+2/3,-x+1/3,z+1/3
y+2/3,x+1/3,-z+5/6
-x+2/3,-x+y+1/3,-z+5/6
x-y+2/3,-y+1/3,-z+5/6
-x+2/3,-y+1/3,-z+1/3
y+2/3,-x+y+1/3,-z+1/3
x-y+2/3,x+1/3,-z+1/3
-y+2/3,-x+1/3,z-1/6
x+2/3,x-y+1/3,z-1/6
-x+y+2/3,y+1/3,z-1/6
x+1/3,y+2/3,z+2/3
-y+1/3,x-y+2/3,z+2/3
-x+y+1/3,-x+2/3,z+2/3
y+1/3,x+2/3,-z+7/6
-x+1/3,-x+y+2/3,-z+7/6
x-y+1/3,-y+2/3,-z+7/6
-x+1/3,-y+2/3,-z+2/3
y+1/3,-x+y+2/3,-z+2/3
x-y+1/3,x+2/3,-z+2/3
-y+1/3,-x+2/3,z+1/6
x+1/3,x-y+2/3,z+1/6
-x+y+1/3,y+2/3,z+1/6

loop_
_atom_site_label
_atom_site_type_symbol
_atom_site_fract_x
_atom_site_fract_y
_atom_site_fract_z
_atom_site_occupancy
_atom_site_U_iso_or_equiv
Tl1 Tl+1 0.697 0 0.25 0.17 0.0
O5 O-2 0.122 -0.009 0.0609 1 0.0
Nb3 Nb+5 0.1702 0.1488 0.0545 1 0.0
Tl3 Tl+1 0.645 0 0.25 0.1 0.0
Tl6 Tl+1 0.621 -0.036 0.3179 0.21 0.0
Nb1 Nb+5 0 0 0 1 0.0
O8 O-2 0.131 0.125 0.219 1 0.0
O4 O-2 0.177 0.208 0.4089 1 0.0
O10 O-2 0.899 0.228 0.2045 1 0.0
Tl8 Tl+1 0.656 -0.0407 0.3205 0.19 0.0
O2 O-2 0.117 0.13 0.1343 1 0.0
O1 O-2 0.126 0.123 0.0206 1 0.0
Nb2 Nb+5 0 0 0.1588 1 0.0
O9 O-2 0 0.193 0.25 1 0.0
O6 O-2 0.332 0.196 0.0453 1 0.0
Tl5 Tl+1 0.655 0.036 0.3228 0.09 0.0
P1 P+5 0.2196 0.2178 0.1182 1 0.0
Nb4 Nb+5 0.0187 0.1704 0.215 1 0.0
Tl4 Tl+1 0.618 0.0122 0.3218 0.48 0.0
O3 O-2 0.006 0.126 0.1777 1 0.0
O7 O-2 0.221 0.331 0.0482 1 0.0
Tl7 Tl+1 0.637 -0.013 0.3242 0.07 0.0
Tl2 Tl+1 0.667 -0.024 0.2543 0.24 0.0
